data_4124065
loop_
_publ_author_name
'Foster, M.D.'
'Friedrichs, O.D.'
'Bell, R.G.'
'Paz, F.A.A.'
'Klinowski, J.'

_publ_section_title
;
 Chemical evaluation of hypothetical uninodal zeolites
;
_journal_name_full 'Journal of the American Chemical Society'
_journal_page_first 9769
_journal_page_last 9775
_journal_paper_doi 10.1021/ja037334j
_journal_volume 126
_journal_year 2004
_chemical_formula_sum 'O2 Si'
_chemical_name_systematic 'Si O2'
_space_group_IT_number 61
_symmetry_space_group_name_Hall '-P 2ac 2ab'
_symmetry_space_group_name_H-M 'P b c a'
_cell_angle_alpha 90
_cell_angle_beta 90
_cell_angle_gamma 90
_cell_formula_units_Z 32
_cell_length_a 8.77244
_cell_length_b 8.78329
_cell_length_c 16.18649
_cell_volume 1247.183
_citation_journal_id_ASTM JACSAT
_cod_data_source_file Foster_JACSAT_2004_536.cif
_cod_data_source_block O2Si1
_cod_original_formula_sum 'O2 Si1'
_cod_struct_determination_method theoretical
_cod_database_code 4124065

loop_
_symmetry_equiv_pos_as_xyz
x,y,z
-x+1/2,-y,z+1/2
x+1/2,-y+1/2,-z
-x,y+1/2,-z+1/2
-x,-y,-z
x-1/2,y,-z-1/2
-x-1/2,y-1/2,z
x,-y-1/2,z-1/2

loop_
_atom_site_label
_atom_site_type_symbol
_atom_site_fract_x
_atom_site_fract_y
_atom_site_fract_z
_atom_site_occupancy
_atom_site_U_iso_or_equiv
Si1 Si+4 0.54809 0.02432 0.84359 1 0.0
O2 O-2 0.1143 0.36465 0.37505 1 0.0
O6 O-2 0.59497 0.07214 0.40022 1 0.0
Si3 Si+4 0.72577 0.20222 0.40645 1 0.0
O4 O-2 0.67866 0.1547 0.84971 1 0.0
O8 O-2 0.7499 0.25666 0.50003 1 0.0
O1 O-2 0.61429 0.86447 0.87513 1 0.0
Si2 Si+4 0.04809 0.52449 0.34353 1 0.0
O3 O-2 0.17864 0.6549 0.34964 1 0.0
O5 O-2 0.09497 0.57202 0.90028 1 0.0
Si4 Si+4 0.2258 0.70209 0.90642 1 0.0
O7 O-2 0.9936 0.50009 0.24997 1 0.0
